data_4100128
loop_
_publ_author_name
'Akiba, Kin-ya'
'Moriyama, Yuji'
'Mizozoe, Mitsuhiro'
'Inohara, Hideki'
'Nishii, Takako'
'Yamamoto, Yohsuke'
'Minoura, Mao'
'Hashizume, Daisuke'
'Iwasaki, Fujiko'
'Takagi, Nozomi'
'Ishimura, Kazuya'
'Nagase, Shigeru'

_publ_section_title
;
 Synthesis and Characterization of Stable Hypervalent Carbon Compounds
 (10-C-5) Bearing a 2,6-Bis(p-substituted phenyloxymethyl)benzene Ligand
;
_journal_coden_ASTM JACSAT
_journal_issue 16
_journal_name_full 'Journal of the American Chemical Society'
_journal_page_first 5893
_journal_page_last 5901
_journal_paper_doi 10.1021/ja043802t
_journal_volume 127
_journal_year 2005
_chemical_formula_sum 'C35 H31 Cl O8'
_chemical_formula_weight 615.08
_space_group_IT_number 15
_symmetry_cell_setting monoclinic
_symmetry_space_group_name_Hall '-C 2yc'
_symmetry_space_group_name_H-M 'C 1 2/c 1'
_cell_angle_alpha 90
_cell_angle_beta 114.277(3)
_cell_angle_gamma 90
_cell_formula_units_Z 4
_cell_length_a 15.0620(8)
_cell_length_b 20.078(1)
_cell_length_c 11.4130(4)
_cell_measurement_temperature 273.2
_cell_volume 3146.2(3)
_diffrn_ambient_temperature 298
_exptl_crystal_density_diffrn 1.298
_cod_depositor_comments
;
 Updated bibliographic information.

 Antanas Vaitkus,
 2019-10-02
;
_cod_original_sg_symbol_H-M 'C 2/c'
_cod_database_code 4100128

loop_
_symmetry_equiv_pos_as_xyz
x,y,z
-x,y,1/2-z
-x,-y,-z
x,-y,1/2+z
1/2+x,1/2+y,z
1/2-x,1/2+y,1/2-z
1/2-x,1/2-y,-z
1/2+x,1/2-y,1/2+z

loop_
_atom_site_label
_atom_site_type_symbol
_atom_site_fract_x
_atom_site_fract_y
_atom_site_fract_z
_atom_site_U_iso_or_equiv
_atom_site_adp_type
_atom_site_occupancy
_atom_site_calc_flag
Cl(1) Cl 1.0000 0.38187(6) 1.2500 0.0622(4) Uani 1.00 d
O(1) O 1.1180(2) 0.2295(1) 0.9989(2) 0.0460(6) Uani 1.00 d
O(2) O 1.2195(3) 0.0372(2) 1.3774(3) 0.086(1) Uani 1.00 d
O(3) O 1.0508(3) 0.4191(2) 1.1941(5) 0.095(1) Uani 1.00 d
O(4) O 0.9499(8) 0.3265(4) 1.189(1) 0.104(4) Uani 0.50 d
O(5) O 0.9190(9) 0.3573(8) 1.116(1) 0.144(5) Uani 0.50 d
C(1) C 1.0000 0.2048(2) 0.7500 0.0365(9) Uani 1.00 d
C(2) C 1.0000 0.2790(2) 0.7500 0.0367(9) Uani 1.00 d
C(3) C 1.0203(2) 0.3141(1) 0.8644(3) 0.0422(7) Uani 1.00 d
C(4) C 1.0201(3) 0.3837(1) 0.8615(4) 0.0522(9) Uani 1.00 d
C(5) C 1.0000 0.4179(2) 0.7500 0.059(1) Uani 1.00 d
C(6) C 1.0466(2) 0.2784(2) 0.9911(3) 0.0472(8) Uani 1.00 d
C(7) C 1.1417(2) 0.1833(2) 1.0959(3) 0.0426(7) Uani 1.00 d
C(8) C 1.2126(2) 0.1374(2) 1.1043(3) 0.0514(9) Uani 1.00 d
C(9) C 1.2415(3) 0.0884(2) 1.1967(4) 0.0573(10) Uani 1.00 d
C(10) C 1.1984(3) 0.0845(2) 1.2832(4) 0.0579(10) Uani 1.00 d
C(11) C 1.1287(4) 0.1309(2) 1.2763(4) 0.070(1) Uani 1.00 d
C(12) C 1.0996(3) 0.1803(2) 1.1830(4) 0.059(1) Uani 1.00 d
C(13) C 1.3071(4) 0.0011(3) 1.4132(5) 0.089(2) Uani 1.00 d
C(14) C 0.9329(2) 0.1711(1) 0.7887(3) 0.0426(7) Uani 1.00 d
C(15) C 0.9548(3) 0.1077(2) 0.8480(3) 0.0557(9) Uani 1.00 d
C(16) C 0.8904(4) 0.0782(2) 0.8914(4) 0.077(1) Uani 1.00 d
C(17) C 0.8054(4) 0.1098(3) 0.8758(5) 0.080(1) Uani 1.00 d
C(18) C 0.7821(3) 0.1706(2) 0.8155(4) 0.069(1) Uani 1.00 d
C(19) C 0.8456(2) 0.2026(2) 0.7746(3) 0.0520(9) Uani 1.00 d
H(1) H 1.0343 0.4079 0.9396 0.0616 Uiso 1.00 calc
H(2) H 0.9904 0.2573 0.9927 0.0558 Uiso 1.00 calc
H(3) H 1.0723 0.3088 1.0604 0.0558 Uiso 1.00 calc
H(4) H 1.2419 0.1397 1.0445 0.0611 Uiso 1.00 calc
H(5) H 1.2897 0.0570 1.1998 0.0676 Uiso 1.00 calc
H(6) H 1.0995 0.1290 1.3361 0.0844 Uiso 1.00 calc
H(7) H 1.0509 0.2121 1.1783 0.0705 Uiso 1.00 calc
H(8) H 1.3135 -0.0299 1.4792 0.1044 Uiso 1.00 calc
H(9) H 1.3085 -0.0216 1.3415 0.1044 Uiso 1.00 calc
H(10) H 1.3607 0.0317 1.4455 0.1044 Uiso 1.00 calc
H(11) H 1.0132 0.0848 0.8559 0.0673 Uiso 1.00 calc
H(12) H 0.9057 0.0356 0.9317 0.0949 Uiso 1.00 calc
H(13) H 0.7615 0.0892 0.9061 0.0967 Uiso 1.00 calc
H(14) H 0.7207 0.1914 0.8011 0.0818 Uiso 1.00 calc
H(15) H 0.8312 0.2467 0.7381 0.0614 Uiso 1.00 calc
O(3*) O 0.9492(3) 0.4191(2) 1.3059(5) 0.095(1) Uani 1.00 d
O(4*) O 1.0501(8) 0.3265(4) 1.311(1) 0.104(4) Uani 0.50 d
O(5*) O 1.0810(9) 0.3573(8) 1.384(1) 0.144(5) Uani 0.50 d
C(14*) C 1.0671(2) 0.1711(1) 0.7113(3) 0.0426(7) Uani 1.00 d
C(3*) C 0.9797(2) 0.3141(1) 0.6356(3) 0.0422(7) Uani 1.00 d
C(4*) C 0.9799(3) 0.3837(1) 0.6385(4) 0.0522(9) Uani 1.00 d
C(15*) C 1.0452(3) 0.1077(2) 0.6520(3) 0.0557(9) Uani 1.00 d
C(19*) C 1.1544(2) 0.2026(2) 0.7254(3) 0.0520(9) Uani 1.00 d
C(6*) C 0.9534(2) 0.2784(2) 0.5089(3) 0.0472(8) Uani 1.00 d
H(1*) H 0.9657 0.4079 0.5604 0.0616 Uiso 1.00 calc
C(16*) C 1.1096(4) 0.0782(2) 0.6086(4) 0.077(1) Uani 1.00 d
H(11*) H 0.9868 0.0848 0.6441 0.0673 Uiso 1.00 calc
C(18*) C 1.2179(3) 0.1706(2) 0.6845(4) 0.069(1) Uani 1.00 d
H(15*) H 1.1688 0.2467 0.7619 0.0614 Uiso 1.00 calc
O(1*) O 0.8820(2) 0.2295(1) 0.5011(2) 0.0460(6) Uani 1.00 d
H(2*) H 1.0096 0.2573 0.5073 0.0558 Uiso 1.00 calc
H(3*) H 0.9277 0.3088 0.4396 0.0558 Uiso 1.00 calc
C(17*) C 1.1946(4) 0.1098(3) 0.6242(5) 0.080(1) Uani 1.00 d
H(12*) H 1.0943 0.0356 0.5683 0.0949 Uiso 1.00 calc
H(14*) H 1.2793 0.1914 0.6989 0.0818 Uiso 1.00 calc
C(7*) C 0.8583(2) 0.1833(2) 0.4041(3) 0.0426(7) Uani 1.00 d
H(13*) H 1.2385 0.0892 0.5939 0.0967 Uiso 1.00 calc
C(8*) C 0.7874(2) 0.1374(2) 0.3957(3) 0.0514(9) Uani 1.00 d
C(12*) C 0.9004(3) 0.1803(2) 0.3170(4) 0.059(1) Uani 1.00 d
C(9*) C 0.7585(3) 0.0884(2) 0.3033(4) 0.0573(10) Uani 1.00 d
H(4*) H 0.7581 0.1397 0.4555 0.0611 Uiso 1.00 calc
C(11*) C 0.8713(4) 0.1309(2) 0.2237(4) 0.070(1) Uani 1.00 d
H(7*) H 0.9491 0.2121 0.3217 0.0705 Uiso 1.00 calc
C(10*) C 0.8016(3) 0.0845(2) 0.2168(4) 0.0579(10) Uani 1.00 d
H(5*) H 0.7103 0.0570 0.3002 0.0676 Uiso 1.00 calc
H(6*) H 0.9005 0.1290 0.1639 0.0844 Uiso 1.00 calc
O(2*) O 0.7805(3) 0.0372(2) 0.1226(3) 0.086(1) Uani 1.00 d
C(13*) C 0.6929(4) 0.0011(3) 0.0868(5) 0.089(2) Uani 1.00 d
H(8*) H 0.6865 -0.0299 0.0208 0.1044 Uiso 1.00 calc
H(9*) H 0.6915 -0.0216 0.1585 0.1044 Uiso 1.00 calc
H(10*) H 0.6393 0.0317 0.0545 0.1044 Uiso 1.00 calc

loop_
_atom_site_aniso_label
_atom_site_aniso_U_11
_atom_site_aniso_U_22
_atom_site_aniso_U_33
_atom_site_aniso_U_12
_atom_site_aniso_U_13
_atom_site_aniso_U_23
Cl(1) 0.0706(9) 0.0446(7) 0.100(1) 0.0000 0.0640(8) 0.0000
O(1) 0.044(1) 0.053(1) 0.046(1) 0.0091(9) 0.0226(9) 0.0012(8)
O(2) 0.102(2) 0.092(2) 0.085(2) 0.053(2) 0.059(2) 0.038(2)
O(3) 0.123(3) 0.067(2) 0.145(3) -0.016(2) 0.106(3) 0.004(2)
O(4) 0.124(8) 0.061(4) 0.18(1) -0.048(4) 0.115(8) -0.051(5)
O(5) 0.100(8) 0.19(1) 0.13(1) 0.007(8) 0.044(7) -0.050(9)
C(1) 0.038(2) 0.034(2) 0.038(2) 0.0000 0.016(1) 0.0000
C(2) 0.037(2) 0.031(2) 0.046(2) 0.0000 0.021(1) 0.0000
C(3) 0.041(1) 0.037(1) 0.052(2) 0.002(1) 0.023(1) -0.0058(10)
C(4) 0.052(2) 0.036(1) 0.072(2) -0.002(1) 0.029(2) -0.011(1)
C(5) 0.061(3) 0.030(2) 0.092(4) 0.0000 0.038(3) 0.0000
C(6) 0.049(2) 0.049(2) 0.046(2) 0.007(1) 0.022(1) -0.006(1)
C(7) 0.039(1) 0.048(2) 0.041(1) 0.003(1) 0.016(1) -0.0043(10)
C(8) 0.045(2) 0.059(2) 0.057(2) 0.009(1) 0.028(1) -0.001(1)
C(9) 0.052(2) 0.061(2) 0.064(2) 0.017(2) 0.030(2) 0.001(1)
C(10) 0.060(2) 0.061(2) 0.058(2) 0.021(2) 0.030(2) 0.009(1)
C(11) 0.075(2) 0.085(3) 0.065(2) 0.035(2) 0.045(2) 0.024(2)
C(12) 0.062(2) 0.071(2) 0.055(2) 0.025(2) 0.035(2) 0.010(1)
C(13) 0.090(3) 0.095(3) 0.082(3) 0.048(3) 0.037(3) 0.028(3)
C(14) 0.045(1) 0.039(1) 0.044(1) -0.005(1) 0.018(1) 0.0018(10)
C(15) 0.061(2) 0.042(2) 0.059(2) -0.009(1) 0.020(2) 0.009(1)
C(16) 0.081(3) 0.069(2) 0.074(3) -0.023(2) 0.023(2) 0.025(2)
C(17) 0.068(3) 0.101(3) 0.071(3) -0.029(2) 0.028(2) 0.018(2)
C(18) 0.051(2) 0.092(3) 0.074(2) -0.011(2) 0.035(2) 0.010(2)
C(19) 0.045(2) 0.056(2) 0.060(2) -0.001(1) 0.027(1) 0.006(1)
O(3*) 0.123(3) 0.067(2) 0.145(3) 0.016(2) 0.106(3) -0.004(2)
O(4*) 0.124(8) 0.061(4) 0.18(1) 0.048(4) 0.115(8) 0.051(5)
O(5*) 0.100(8) 0.19(1) 0.13(1) -0.007(8) 0.044(7) 0.050(9)
C(14*) 0.045(1) 0.039(1) 0.044(1) 0.005(1) 0.018(1) -0.0018(10)
C(3*) 0.041(1) 0.037(1) 0.052(2) -0.002(1) 0.023(1) 0.0058(10)
C(4*) 0.052(2) 0.036(1) 0.072(2) 0.002(1) 0.029(2) 0.011(1)
C(15*) 0.061(2) 0.042(2) 0.059(2) 0.009(1) 0.020(2) -0.009(1)
C(19*) 0.045(2) 0.056(2) 0.060(2) 0.001(1) 0.027(1) -0.006(1)
C(6*) 0.049(2) 0.049(2) 0.046(2) -0.007(1) 0.022(1) 0.006(1)
C(16*) 0.081(3) 0.069(2) 0.074(3) 0.023(2) 0.023(2) -0.025(2)
C(18*) 0.051(2) 0.092(3) 0.074(2) 0.011(2) 0.035(2) -0.010(2)
O(1*) 0.044(1) 0.053(1) 0.046(1) -0.0091(9) 0.0226(9) -0.0012(8)
C(17*) 0.068(3) 0.101(3) 0.071(3) 0.029(2) 0.028(2) -0.018(2)
C(7*) 0.039(1) 0.048(2) 0.041(1) -0.003(1) 0.016(1) 0.0043(10)
C(8*) 0.045(2) 0.059(2) 0.057(2) -0.009(1) 0.028(1) 0.001(1)
C(12*) 0.062(2) 0.071(2) 0.055(2) -0.025(2) 0.035(2) -0.010(1)
C(9*) 0.052(2) 0.061(2) 0.064(2) -0.017(2) 0.030(2) -0.001(1)
C(11*) 0.075(2) 0.085(3) 0.065(2) -0.035(2) 0.045(2) -0.024(2)
C(10*) 0.060(2) 0.061(2) 0.058(2) -0.021(2) 0.030(2) -0.009(1)
O(2*) 0.102(2) 0.092(2) 0.085(2) -0.053(2) 0.059(2) -0.038(2)
C(13*) 0.090(3) 0.095(3) 0.082(3) -0.048(3) 0.037(3) -0.028(3)

loop_
_geom_bond_atom_site_label_1
_geom_bond_atom_site_label_2
_geom_bond_distance
_geom_bond_site_symmetry_1
_geom_bond_site_symmetry_2
_geom_bond_publ_flag
Cl(1) O(3) 1.397(3) 1_555 1_555 yes
Cl(1) O(3) 1.397(3) 1_555 2_757 yes
Cl(1) O(4) 1.364(7) 1_555 1_555 yes
Cl(1) O(4) 1.364(7) 1_555 2_757 yes
Cl(1) O(5) 1.59(1) 1_555 1_555 yes
Cl(1) O(5) 1.59(1) 1_555 2_757 yes
O(1) C(1) 2.705(2) 1_555 1_555 yes
O(1) C(3) 2.356(4) 1_555 1_555 yes
O(1) C(6) 1.431(4) 1_555 1_555 yes
O(1) C(7) 1.375(4) 1_555 1_555 yes
O(1) C(8) 2.343(4) 1_555 1_555 yes
O(1) C(12) 2.438(4) 1_555 1_555 yes
O(2) C(9) 2.447(5) 1_555 1_555 yes
O(2) C(10) 1.371(4) 1_555 1_555 yes
O(2) C(11) 2.334(5) 1_555 1_555 yes
O(2) C(13) 1.410(6) 1_555 1_555 yes
O(3) O(3) 2.360(6) 1_555 2_757 yes
O(3) O(4) 2.385(7) 1_555 1_555 yes
O(3) O(4) 2.292(8) 1_555 2_757 yes
O(3) O(5) 2.19(2) 1_555 1_555 yes
O(3) O(5) 2.38(1) 1_555 2_757 yes
O(4) O(4) 1.58(2) 1_555 2_757 yes
O(4) O(5) 0.99(2) 1_555 1_555 yes
O(4) O(5) 2.37(2) 1_555 2_757 yes
C(1) C(2) 1.490(5) 1_555 1_555 yes
C(1) C(3) 2.507(4) 1_555 1_555 yes
C(1) C(3) 2.507(4) 1_555 2_756 yes
C(1) C(14) 1.429(3) 1_555 1_555 yes
C(1) C(14) 1.429(3) 1_555 2_756 yes
C(1) C(15) 2.478(4) 1_555 1_555 yes
C(1) C(15) 2.478(4) 1_555 2_756 yes
C(1) C(19) 2.454(3) 1_555 1_555 yes
C(1) C(19) 2.454(3) 1_555 2_756 yes
C(2) C(3) 1.402(3) 1_555 1_555 yes
C(2) C(3) 1.402(3) 1_555 2_756 yes
C(2) C(4) 2.410(4) 1_555 1_555 yes
C(2) C(4) 2.410(4) 1_555 2_756 yes
C(2) C(5) 2.788(6) 1_555 1_555 yes
C(2) C(6) 2.545(3) 1_555 1_555 yes
C(2) C(6) 2.545(3) 1_555 2_756 yes
C(2) C(14) 2.507(4) 1_555 1_555 yes
C(2) C(14) 2.507(4) 1_555 2_756 yes
C(3) C(3) 2.425(6) 1_555 2_756 yes
C(3) C(4) 1.397(4) 1_555 1_555 yes
C(3) C(4) 2.772(4) 1_555 2_756 yes
C(3) C(5) 2.411(5) 1_555 1_555 yes
C(3) C(6) 1.514(4) 1_555 1_555 yes
C(4) C(4) 2.362(8) 1_555 2_756 yes
C(4) C(5) 1.366(4) 1_555 1_555 yes
C(4) C(6) 2.516(5) 1_555 1_555 yes
C(6) C(7) 2.392(4) 1_555 1_555 yes
C(7) C(8) 1.384(4) 1_555 1_555 yes
C(7) C(9) 2.406(4) 1_555 1_555 yes
C(7) C(10) 2.781(5) 1_555 1_555 yes
C(7) C(11) 2.391(5) 1_555 1_555 yes
C(7) C(12) 1.382(4) 1_555 1_555 yes
C(8) C(9) 1.375(5) 1_555 1_555 yes
C(8) C(10) 2.388(5) 1_555 1_555 yes
C(8) C(11) 2.741(5) 1_555 1_555 yes
C(8) C(12) 2.388(4) 1_555 1_555 yes
C(9) C(10) 1.388(5) 1_555 1_555 yes
C(9) C(11) 2.390(5) 1_555 1_555 yes
C(9) C(12) 2.779(5) 1_555 1_555 yes
C(10) C(11) 1.383(5) 1_555 1_555 yes
C(10) C(12) 2.414(5) 1_555 1_555 yes
C(10) C(13) 2.384(5) 1_555 1_555 yes
C(11) C(12) 1.389(5) 1_555 1_555 yes
C(14) C(14) 2.515(6) 1_555 2_756 yes
C(14) C(15) 1.414(4) 1_555 1_555 yes
C(14) C(16) 2.424(4) 1_555 1_555 yes
C(14) C(17) 2.785(5) 1_555 1_555 yes
C(14) C(18) 2.414(5) 1_555 1_555 yes
C(14) C(19) 1.408(4) 1_555 1_555 yes
C(15) C(16) 1.390(5) 1_555 1_555 yes
C(15) C(17) 2.398(7) 1_555 1_555 yes
C(15) C(18) 2.775(6) 1_555 1_555 yes
C(15) C(19) 2.430(5) 1_555 1_555 yes
C(16) C(17) 1.373(8) 1_555 1_555 yes
C(16) C(18) 2.385(7) 1_555 1_555 yes
C(16) C(19) 2.781(6) 1_555 1_555 yes
C(17) C(18) 1.373(7) 1_555 1_555 yes
C(17) C(19) 2.398(5) 1_555 1_555 yes
C(18) C(19) 1.384(5) 1_555 1_555 yes
